data_2219888
loop_
_publ_author_name
'Rafiq, Muhammad'
'Hanif, Muhammad'
'Qadeer, Ghulam'
'Vuoti, Sauli'
'Autio, Juho'

_publ_section_title
;
 (<i>E</i>)-1-(4-Aminophenyl)ethanone oxime
;
_journal_coeditor_code HK2552
_journal_issue 11
_journal_name_full 'Acta Crystallographica Section E'
_journal_page_first o2173
_journal_paper_doi 10.1107/S1600536808034120
_journal_volume 64
_journal_year 2008
_chemical_formula_iupac 'C8 H10 N2 O'
_chemical_formula_moiety 'C8 H10 N2 O'
_chemical_formula_sum 'C8 H10 N2 O'
_chemical_formula_weight 150.18
_chemical_melting_point 401(1)
_chemical_name_systematic
;
(<i>E</i>)-1-(4-Aminophenyl)ethanone oxime
;
_space_group_IT_number 14
_symmetry_cell_setting monoclinic
_symmetry_space_group_name_Hall '-P 2yn'
_symmetry_space_group_name_H-M 'P 1 21/n 1'
_atom_sites_solution_hydrogens mixed
_atom_sites_solution_primary direct
_atom_sites_solution_secondary difmap
_audit_creation_method SHELXL-97
_cell_angle_alpha 90.00
_cell_angle_beta 95.535(2)
_cell_angle_gamma 90.00
_cell_formula_units_Z 4
_cell_length_a 4.8641(2)
_cell_length_b 9.2016(3)
_cell_length_c 17.1447(7)
_cell_measurement_reflns_used 3781
_cell_measurement_temperature 100(2)
_cell_measurement_theta_max 30.03
_cell_measurement_theta_min 1.00
_cell_volume 763.78(5)
_computing_cell_refinement 'DENZO (Otwinowski & Minor, 1997) and COLLECT (Hooft, 1998)'
_computing_data_collection 'COLLECT (Hooft, 1998)'
_computing_data_reduction 'DENZO (Otwinowski & Minor, 1997) and COLLECT (Hooft, 1998)'
_computing_molecular_graphics 'DIAMOND (Brandenburg, 2007) and PLATON (Spek, 2003)'
_computing_publication_material 'SHELXL97 (Sheldrick, 2008)'
_computing_structure_refinement 'SHELXL97 (Sheldrick, 2008)'
_computing_structure_solution 'SIR2004 (Burla <i>et al.</i>,  2005)'
_diffrn_ambient_temperature 100(2)
_diffrn_detector_area_resol_mean 9
_diffrn_measured_fraction_theta_full 0.998
_diffrn_measured_fraction_theta_max 0.998
_diffrn_measurement_device '95mm CCD camera on \k-goniostat'
_diffrn_measurement_device_type 'Enraf--Nonius KappaCCD'
_diffrn_measurement_method '\f and \w'
_diffrn_radiation_monochromator 'horizontally mounted graphite crystal'
_diffrn_radiation_source 'fine-focus sealed tube'
_diffrn_radiation_type MoK\a
_diffrn_radiation_wavelength 0.71073
_diffrn_reflns_av_R_equivalents 0.0264
_diffrn_reflns_av_sigmaI/netI 0.0322
_diffrn_reflns_limit_h_max 6
_diffrn_reflns_limit_h_min -6
_diffrn_reflns_limit_k_max 11
_diffrn_reflns_limit_k_min -11
_diffrn_reflns_limit_l_max 22
_diffrn_reflns_limit_l_min -22
_diffrn_reflns_number 6132
_diffrn_reflns_theta_full 27.50
_diffrn_reflns_theta_max 27.50
_diffrn_reflns_theta_min 4.21
_exptl_absorpt_coefficient_mu 0.089
_exptl_absorpt_correction_T_max 0.9791
_exptl_absorpt_correction_T_min 0.9722
_exptl_absorpt_correction_type multi-scan
_exptl_absorpt_process_details '(DENZO; Otwinowski & Minor, 1997)'
_exptl_crystal_colour 'pale yellow'
_exptl_crystal_density_diffrn 1.306
_exptl_crystal_density_method 'not measured'
_exptl_crystal_description block
_exptl_crystal_F_000 320
_exptl_crystal_size_max 0.34
_exptl_crystal_size_mid 0.28
_exptl_crystal_size_min 0.26
_refine_diff_density_max 0.243
_refine_diff_density_min -0.281
_refine_ls_extinction_method none
_refine_ls_goodness_of_fit_ref 1.036
_refine_ls_hydrogen_treatment mixed
_refine_ls_matrix_type full
_refine_ls_number_parameters 113
_refine_ls_number_reflns 1761
_refine_ls_number_restraints 0
_refine_ls_restrained_S_all 1.036
_refine_ls_R_factor_all 0.0488
_refine_ls_R_factor_gt 0.0401
_refine_ls_shift/su_max 0.000
_refine_ls_shift/su_mean 0.000
_refine_ls_structure_factor_coef Fsqd
_refine_ls_weighting_details 'calc w=1/[\s^2^(Fo^2^)+(0.0554P)^2^+0.2855P] where P=(Fo^2^+2Fc^2^)/3'
_refine_ls_weighting_scheme calc
_refine_ls_wR_factor_gt 0.1006
_refine_ls_wR_factor_ref 0.1075
_reflns_number_gt 1483
_reflns_number_total 1761
_reflns_threshold_expression I>2\s(I)
_cod_data_source_file hk2552.cif
_cod_data_source_block I
_cod_original_sg_symbol_H-M 'P 21/n'
_cod_database_code 2219888
_cod_database_fobs_code 2219888

loop_
_symmetry_equiv_pos_as_xyz
'x, y, z'
'-x+1/2, y+1/2, -z+1/2'
'-x, -y, -z'
'x-1/2, -y-1/2, z-1/2'

loop_
_atom_site_type_symbol
_atom_site_label
_atom_site_fract_x
_atom_site_fract_y
_atom_site_fract_z
_atom_site_U_iso_or_equiv
_atom_site_adp_type
_atom_site_calc_flag
_atom_site_refinement_flags
_atom_site_occupancy
O O1 0.42570(18) 0.21270(10) 0.47528(5) 0.0203(2) Uani d . 1
H H1O 0.273(4) 0.158(2) 0.4589(11) 0.049(5) Uiso d . 1
N N1 0.38949(19) 0.23108(10) 0.55574(5) 0.0168(2) Uani d . 1
N N2 0.4407(2) 0.42572(11) 0.91465(6) 0.0186(2) Uani d . 1
H H2N 0.288(4) 0.3807(18) 0.9308(10) 0.035(4) Uiso d . 1
H H2M 0.440(4) 0.525(2) 0.9257(10) 0.039(4) Uiso d . 1
C C1 0.5281(2) 0.34967(12) 0.67458(6) 0.0147(2) Uani d . 1
C C2 0.3462(2) 0.26638(12) 0.71490(7) 0.0179(3) Uani d . 1
H H2 0.2421 0.1914 0.6878 0.021 Uiso calc R 1
C C3 0.3148(2) 0.29074(13) 0.79324(7) 0.0177(3) Uani d . 1
H H3 0.1903 0.2327 0.8192 0.021 Uiso calc R 1
C C4 0.4655(2) 0.40050(12) 0.83408(6) 0.0156(2) Uani d . 1
C C5 0.6512(2) 0.48187(13) 0.79535(7) 0.0187(3) Uani d . 1
H H5 0.7588 0.5550 0.8230 0.022 Uiso calc R 1
C C6 0.6810(2) 0.45726(13) 0.71660(7) 0.0178(3) Uani d . 1
H H6 0.8075 0.5146 0.6910 0.021 Uiso calc R 1
C C7 0.5571(2) 0.32441(12) 0.59009(6) 0.0149(2) Uani d . 1
C C8 0.7713(2) 0.40782(13) 0.55104(7) 0.0195(3) Uani d . 1
H H8A 0.7606 0.3815 0.4954 0.029 Uiso calc R 1
H H8B 0.9553 0.3841 0.5762 0.029 Uiso calc R 1
H H8C 0.7377 0.5123 0.5560 0.029 Uiso calc R 1

loop_
_atom_site_aniso_label
_atom_site_aniso_U_11
_atom_site_aniso_U_22
_atom_site_aniso_U_33
_atom_site_aniso_U_12
_atom_site_aniso_U_13
_atom_site_aniso_U_23
O1 0.0222(5) 0.0272(5) 0.0121(4) -0.0020(4) 0.0043(3) -0.0033(3)
N1 0.0190(5) 0.0200(5) 0.0118(5) 0.0020(4) 0.0038(4) -0.0010(4)
N2 0.0230(5) 0.0190(5) 0.0141(5) 0.0005(4) 0.0032(4) -0.0012(4)
C1 0.0144(5) 0.0144(5) 0.0156(5) 0.0029(4) 0.0024(4) 0.0005(4)
C2 0.0191(6) 0.0168(5) 0.0178(5) -0.0026(4) 0.0018(4) -0.0015(4)
C3 0.0172(5) 0.0182(6) 0.0181(6) -0.0017(4) 0.0042(4) 0.0018(4)
C4 0.0168(5) 0.0160(5) 0.0138(5) 0.0042(4) 0.0012(4) 0.0003(4)
C5 0.0200(6) 0.0173(6) 0.0187(6) -0.0025(4) 0.0017(4) -0.0036(4)
C6 0.0179(5) 0.0176(5) 0.0185(6) -0.0017(4) 0.0041(4) 0.0006(4)
C7 0.0139(5) 0.0158(5) 0.0153(5) 0.0039(4) 0.0027(4) 0.0019(4)
C8 0.0177(5) 0.0231(6) 0.0182(5) -0.0019(4) 0.0045(4) 0.0010(4)

loop_
_atom_type_symbol
_atom_type_description
_atom_type_scat_dispersion_real
_atom_type_scat_dispersion_imag
_atom_type_scat_source
C C 0.0033 0.0016 'International Tables Vol C Tables 4.2.6.8 and 6.1.1.4'
H H 0.0000 0.0000 'International Tables Vol C Tables 4.2.6.8 and 6.1.1.4'
N N 0.0061 0.0033 'International Tables Vol C Tables 4.2.6.8 and 6.1.1.4'
O O 0.0106 0.0060 'International Tables Vol C Tables 4.2.6.8 and 6.1.1.4'

loop_
_geom_angle_atom_site_label_1
_geom_angle_atom_site_label_2
_geom_angle_atom_site_label_3
_geom_angle
N1 O1 H1O 100.9(11)
C7 N1 O1 113.10(9)
C4 N2 H2N 111.6(10)
C4 N2 H2M 111.1(11)
H2N N2 H2M 111.2(15)
C6 C1 C2 117.60(10)
C6 C1 C7 121.17(10)
C2 C1 C7 121.23(10)
C3 C2 C1 121.59(11)
C3 C2 H2 119.2
C1 C2 H2 119.2
C2 C3 C4 120.12(10)
C2 C3 H3 119.9
C4 C3 H3 119.9
C5 C4 C3 118.94(10)
C5 C4 N2 119.85(10)
C3 C4 N2 121.15(10)
C6 C5 C4 120.63(10)
C6 C5 H5 119.7
C4 C5 H5 119.7
C5 C6 C1 121.09(10)
C5 C6 H6 119.5
C1 C6 H6 119.5
N1 C7 C1 115.76(9)
N1 C7 C8 124.95(10)
C1 C7 C8 119.29(10)
C7 C8 H8A 109.5
C7 C8 H8B 109.5
H8A C8 H8B 109.5
C7 C8 H8C 109.5
H8A C8 H8C 109.5
H8B C8 H8C 109.5

loop_
_geom_bond_atom_site_label_1
_geom_bond_atom_site_label_2
_geom_bond_distance
O1 N1 1.4175(11)
O1 H1O 0.92(2)
N1 C7 1.2869(15)
N2 C4 1.4173(14)
N2 H2N 0.916(18)
N2 H2M 0.929(19)
C1 C6 1.3961(16)
C1 C2 1.4020(16)
C1 C7 1.4872(14)
C2 C3 1.3846(15)
C2 H2 0.9500
C3 C4 1.3961(16)
C3 H3 0.9500
C4 C5 1.3905(16)
C5 C6 1.3903(15)
C5 H5 0.9500
C6 H6 0.9500
C7 C8 1.5026(15)
C8 H8A 0.9800
C8 H8B 0.9800
C8 H8C 0.9800

loop_
_geom_hbond_atom_site_label_D
_geom_hbond_atom_site_label_H
_geom_hbond_atom_site_label_A
_geom_hbond_site_symmetry_A
_geom_hbond_distance_DH
_geom_hbond_distance_HA
_geom_hbond_distance_DA
_geom_hbond_angle_DHA
O1 H1O N2 4_565 0.92(2) 1.88(2) 2.7919(14) 169.8(18)
N2 H2N O1 4_566 0.916(18) 2.165(18) 3.0790(13) 175.7(15)
N2 H2M N1 2_556 0.929(19) 2.525(19) 3.3000(14) 141.0(14)

loop_
_cod_related_entry_id
_cod_related_entry_database
_cod_related_entry_code
1 ChemSpider 4541764
